data_2212934
loop_
_publ_author_name
'Xiu-Ping Sun'
'Wen Gu'
'Xin Liu'

_publ_section_title
;
 Aquadithiocyanato(2,4,6-tri-2-pyridyl-1,3,5-triazine)manganese(II)
 dimethylformamide solvate
;
_journal_coeditor_code IM2002
_journal_issue 4
_journal_name_full 'Acta Crystallographica Section E'
_journal_page_first m1027
_journal_page_last m1028
_journal_paper_doi 10.1107/S1600536807010768
_journal_volume 63
_journal_year 2007
_chemical_formula_iupac '[Mn (S C N)2 (C18 H12 N6) (H2 O)], C3 H7 N O'
_chemical_formula_moiety 'C20 H14 Mn N8 O S2, C3 H7 N O'
_chemical_formula_sum 'C23 H21 Mn N9 O2 S2'
_chemical_formula_weight 574.55
_chemical_name_systematic
;
Aquadithiocyanatobis(2,4,6-tri-2-pyridyl-1,3,5-triazine)manganese(II)
dimethylformamide solvate
;
_space_group_IT_number 14
_symmetry_cell_setting monoclinic
_symmetry_space_group_name_Hall '-P 2ybc'
_symmetry_space_group_name_H-M 'P 1 21/c 1'
_atom_sites_solution_hydrogens geom
_atom_sites_solution_primary direct
_atom_sites_solution_secondary difmap
_cell_angle_alpha 90.00
_cell_angle_beta 101.519(2)
_cell_angle_gamma 90.00
_cell_formula_units_Z 4
_cell_length_a 13.899(2)
_cell_length_b 9.5720(10)
_cell_length_c 20.738(3)
_cell_measurement_reflns_used 3939
_cell_measurement_temperature 294(2)
_cell_measurement_theta_max 24.26
_cell_measurement_theta_min 2.35
_cell_volume 2703.4(6)
_computing_cell_refinement 'SAINT-NT (Bruker, 1998)'
_computing_data_collection 'SMART-NT (Bruker, 1998)'
_computing_data_reduction SAINT-NT
_computing_molecular_graphics 'SHELXTL-NT (Bruker, 1998)'
_computing_publication_material SHELXTL
_computing_structure_refinement 'SHELXL97 (Sheldrick, 1997)'
_computing_structure_solution 'SHELXS97 (Sheldrick, 1997)'
_diffrn_ambient_temperature 294(2)
_diffrn_measured_fraction_theta_full 0.996
_diffrn_measured_fraction_theta_max 0.996
_diffrn_measurement_device_type 'Bruker SMART CCD area-detector'
_diffrn_measurement_method '\f and \w'
_diffrn_radiation_monochromator graphite
_diffrn_radiation_source 'fine-focus sealed tube'
_diffrn_radiation_type MoK\a
_diffrn_radiation_wavelength 0.71073
_diffrn_reflns_av_R_equivalents 0.0372
_diffrn_reflns_av_sigmaI/netI 0.0456
_diffrn_reflns_limit_h_max 17
_diffrn_reflns_limit_h_min -17
_diffrn_reflns_limit_k_max 11
_diffrn_reflns_limit_k_min -11
_diffrn_reflns_limit_l_max 25
_diffrn_reflns_limit_l_min -20
_diffrn_reflns_number 14839
_diffrn_reflns_theta_full 26.38
_diffrn_reflns_theta_max 26.38
_diffrn_reflns_theta_min 1.50
_exptl_absorpt_coefficient_mu 0.681
_exptl_absorpt_correction_T_max 1.00000
_exptl_absorpt_correction_T_min 0.795566
_exptl_absorpt_correction_type multi-scan
_exptl_absorpt_process_details '(SADABS; Sheldrick, 1996)'
_exptl_crystal_colour orange
_exptl_crystal_density_diffrn 1.412
_exptl_crystal_density_method 'not measured'
_exptl_crystal_description block
_exptl_crystal_F_000 1180
_exptl_crystal_size_max 0.28
_exptl_crystal_size_mid 0.26
_exptl_crystal_size_min 0.20
_refine_diff_density_max 0.463
_refine_diff_density_min -0.350
_refine_ls_extinction_method none
_refine_ls_goodness_of_fit_ref 1.001
_refine_ls_hydrogen_treatment mixed
_refine_ls_matrix_type full
_refine_ls_number_parameters 344
_refine_ls_number_reflns 5503
_refine_ls_number_restraints 3
_refine_ls_restrained_S_all 1.001
_refine_ls_R_factor_all 0.0853
_refine_ls_R_factor_gt 0.0427
_refine_ls_shift/su_max 0.001
_refine_ls_shift/su_mean 0.000
_refine_ls_structure_factor_coef Fsqd
_refine_ls_weighting_details 'calc w=1/[\s^2^(Fo^2^)+(0.0577P)^2^+0.8435P] where P=(Fo^2^+2Fc^2^)/3'
_refine_ls_weighting_scheme calc
_refine_ls_wR_factor_gt 0.1037
_refine_ls_wR_factor_ref 0.1242
_reflns_number_gt 3423
_reflns_number_total 5503
_reflns_threshold_expression I>2\s(I)
_cod_data_source_file im2002.cif
_cod_data_source_block I
_cod_original_cell_volume 2703.3(6)
_cod_original_sg_symbol_Hall -P2ybc
_cod_original_sg_symbol_H-M 'P 21/c'
_cod_database_code 2212934
_cod_database_fobs_code 2212934

loop_
_symmetry_equiv_pos_as_xyz
'x, y, z'
'-x, y+1/2, -z+1/2'
'-x, -y, -z'
'x, -y-1/2, z-1/2'

loop_
_atom_site_type_symbol
_atom_site_label
_atom_site_fract_x
_atom_site_fract_y
_atom_site_fract_z
_atom_site_U_iso_or_equiv
_atom_site_adp_type
_atom_site_calc_flag
_atom_site_refinement_flags
_atom_site_occupancy
Mn Mn1 0.76394(3) 0.66646(5) 1.08845(2) 0.04881(16) Uani d . 1
S S1 0.79661(9) 0.96593(12) 0.90979(5) 0.0915(3) Uani d . 1
S S2 0.80490(8) 0.91540(11) 1.29258(5) 0.0841(3) Uani d . 1
O O1 0.71064(17) 0.4894(2) 1.13777(12) 0.0627(6) Uani d D 1
N N1 0.8126(2) 0.8242(3) 1.02741(17) 0.0734(8) Uani d . 1
N N2 0.8105(2) 0.7658(3) 1.17963(16) 0.0826(9) Uani d . 1
N N3 0.68072(15) 0.5711(2) 0.99565(10) 0.0416(5) Uani d . 1
N N4 0.67832(16) 0.4213(2) 0.90541(10) 0.0416(5) Uani d . 1
N N5 0.53867(15) 0.5610(2) 0.91211(10) 0.0391(5) Uani d . 1
N N6 0.86110(16) 0.4943(2) 1.05103(11) 0.0470(6) Uani d . 1
N N7 0.60320(16) 0.7592(2) 1.06283(11) 0.0440(5) Uani d . 1
N N8 0.43925(17) 0.4326(2) 0.80107(10) 0.0464(6) Uani d . 1
C C1 0.8052(2) 0.8838(3) 0.97790(19) 0.0565(8) Uani d . 1
C C2 0.8087(2) 0.8283(3) 1.22685(17) 0.0600(8) Uani d . 1
C C3 0.9504(2) 0.4515(3) 1.08167(15) 0.0566(8) Uani d . 1
H H3 0.9800 0.4963 1.1203 0.068 Uiso calc R 1
C C4 1.0003(2) 0.3443(3) 1.05865(17) 0.0629(9) Uani d . 1
H H4 1.0621 0.3178 1.0815 0.076 Uiso calc R 1
C C5 0.9581(2) 0.2774(4) 1.00215(18) 0.0698(10) Uani d . 1
H H5 0.9903 0.2042 0.9860 0.084 Uiso calc R 1
C C6 0.8663(2) 0.3203(3) 0.96911(16) 0.0584(8) Uani d . 1
H H6 0.8360 0.2769 0.9302 0.070 Uiso calc R 1
C C7 0.82105(19) 0.4280(3) 0.99482(14) 0.0436(7) Uani d . 1
C C8 0.72166(18) 0.4755(3) 0.96259(13) 0.0398(6) Uani d . 1
C C9 0.58960(18) 0.6100(3) 0.96865(12) 0.0364(6) Uani d . 1
C C10 0.54450(19) 0.7157(3) 1.00636(13) 0.0381(6) Uani d . 1
C C11 0.4506(2) 0.7631(3) 0.98498(14) 0.0459(7) Uani d . 1
H H11 0.4130 0.7319 0.9454 0.055 Uiso calc R 1
C C12 0.4129(2) 0.8582(3) 1.02331(16) 0.0559(8) Uani d . 1
H H12 0.3489 0.8908 1.0104 0.067 Uiso calc R 1
C C13 0.4710(2) 0.9039(3) 1.08058(16) 0.0583(8) Uani d . 1
H H13 0.4474 0.9685 1.1071 0.070 Uiso calc R 1
C C14 0.5657(2) 0.8524(3) 1.09844(15) 0.0545(8) Uani d . 1
H H14 0.6049 0.8845 1.1373 0.065 Uiso calc R 1
C C15 0.58718(19) 0.4681(3) 0.88190(12) 0.0390(6) Uani d . 1
C C16 0.5363(2) 0.4116(3) 0.81738(12) 0.0408(6) Uani d . 1
C C17 0.5880(2) 0.3417(3) 0.77696(15) 0.0574(8) Uani d . 1
H H17 0.6555 0.3289 0.7895 0.069 Uiso calc R 1
C C18 0.5370(3) 0.2913(4) 0.71743(15) 0.0661(9) Uani d . 1
H H18 0.5698 0.2438 0.6892 0.079 Uiso calc R 1
C C19 0.4384(3) 0.3118(3) 0.70066(15) 0.0595(8) Uani d . 1
H H19 0.4028 0.2792 0.6607 0.071 Uiso calc R 1
C C20 0.3922(2) 0.3818(3) 0.74378(14) 0.0550(8) Uani d . 1
H H20 0.3246 0.3941 0.7323 0.066 Uiso calc R 1
O O2 0.7445(2) 0.2141(3) 0.12512(16) 0.1073(10) Uani d . 1
N N9 0.8974(2) 0.1545(3) 0.17621(17) 0.0746(8) Uani d . 1
C C21 0.8179(3) 0.1415(4) 0.1309(2) 0.0760(10) Uani d . 1
H H21 0.8171 0.0703 0.1002 0.091 Uiso calc R 1
C C22 0.9006(4) 0.2573(5) 0.2265(2) 0.1193(18) Uani d . 1
H H22A 0.8397 0.3076 0.2193 0.179 Uiso calc R 1
H H22B 0.9535 0.3211 0.2254 0.179 Uiso calc R 1
H H22C 0.9108 0.2122 0.2687 0.179 Uiso calc R 1
C C23 0.9803(3) 0.0626(5) 0.1780(3) 0.130(2) Uani d . 1
H H23A 0.9889 0.0056 0.2168 0.196 Uiso calc R 1
H H23B 1.0384 0.1172 0.1786 0.196 Uiso calc R 1
H H23C 0.9685 0.0039 0.1397 0.196 Uiso calc R 1
H H1A 0.728(2) 0.4042(15) 1.1379(18) 0.095(14) Uiso d D 1
H H1B 0.6560(14) 0.505(3) 1.1493(17) 0.085(12) Uiso d D 1

loop_
_atom_site_aniso_label
_atom_site_aniso_U_11
_atom_site_aniso_U_22
_atom_site_aniso_U_33
_atom_site_aniso_U_12
_atom_site_aniso_U_13
_atom_site_aniso_U_23
Mn1 0.0412(3) 0.0549(3) 0.0494(3) 0.0001(2) 0.00677(19) -0.0096(2)
S1 0.1019(8) 0.0952(8) 0.0770(7) 0.0218(6) 0.0168(6) 0.0034(6)
S2 0.0997(8) 0.0858(7) 0.0645(6) -0.0027(6) 0.0109(5) -0.0162(5)
O1 0.0615(15) 0.0597(15) 0.0746(15) 0.0117(12) 0.0324(12) 0.0038(12)
N1 0.0680(19) 0.0654(19) 0.093(2) -0.0042(15) 0.0311(18) -0.0031(17)
N2 0.091(2) 0.088(2) 0.063(2) -0.0178(18) 0.0036(17) -0.0202(18)
N3 0.0357(12) 0.0462(13) 0.0436(13) 0.0051(10) 0.0097(10) -0.0044(11)
N4 0.0386(13) 0.0470(13) 0.0405(13) 0.0040(10) 0.0108(10) -0.0030(10)
N5 0.0405(12) 0.0425(13) 0.0358(12) 0.0053(10) 0.0113(10) 0.0003(10)
N6 0.0350(12) 0.0569(15) 0.0499(14) 0.0047(11) 0.0105(11) -0.0001(12)
N7 0.0456(13) 0.0436(13) 0.0436(13) 0.0027(11) 0.0108(11) -0.0048(11)
N8 0.0442(14) 0.0568(15) 0.0384(13) 0.0011(11) 0.0088(11) -0.0059(11)
C1 0.0427(17) 0.0466(18) 0.083(3) -0.0008(14) 0.0184(17) -0.0192(17)
C2 0.0534(19) 0.062(2) 0.057(2) -0.0078(16) -0.0062(15) 0.0004(17)
C3 0.0401(17) 0.073(2) 0.0560(19) 0.0004(15) 0.0068(14) 0.0001(16)
C4 0.0375(16) 0.076(2) 0.075(2) 0.0147(16) 0.0085(16) 0.0069(19)
C5 0.0497(19) 0.078(2) 0.083(3) 0.0219(17) 0.0165(18) -0.010(2)
C6 0.0435(17) 0.069(2) 0.063(2) 0.0092(16) 0.0103(15) -0.0129(17)
C7 0.0350(14) 0.0495(17) 0.0491(17) 0.0038(13) 0.0153(13) -0.0012(14)
C8 0.0351(14) 0.0434(15) 0.0438(16) 0.0013(12) 0.0148(12) 0.0010(13)
C9 0.0362(14) 0.0394(14) 0.0349(14) 0.0025(11) 0.0099(11) 0.0025(11)
C10 0.0401(15) 0.0363(14) 0.0400(15) 0.0013(12) 0.0131(12) 0.0013(12)
C11 0.0417(16) 0.0498(17) 0.0463(17) 0.0075(13) 0.0085(13) -0.0010(13)
C12 0.0475(17) 0.0557(19) 0.067(2) 0.0153(15) 0.0175(16) -0.0017(16)
C13 0.066(2) 0.0517(18) 0.062(2) 0.0128(16) 0.0239(17) -0.0095(15)
C14 0.062(2) 0.0518(18) 0.0505(18) 0.0013(15) 0.0130(15) -0.0126(15)
C15 0.0426(15) 0.0419(15) 0.0358(14) 0.0026(12) 0.0153(12) 0.0022(12)
C16 0.0454(16) 0.0427(16) 0.0368(15) 0.0015(12) 0.0141(12) -0.0016(12)
C17 0.0531(18) 0.069(2) 0.0519(19) 0.0056(16) 0.0153(15) -0.0138(16)
C18 0.080(3) 0.071(2) 0.050(2) 0.0079(19) 0.0207(18) -0.0202(16)
C19 0.073(2) 0.060(2) 0.0453(18) -0.0012(17) 0.0094(16) -0.0114(15)
C20 0.0548(18) 0.0614(19) 0.0477(18) -0.0015(15) 0.0076(15) -0.0062(15)
O2 0.0803(19) 0.0814(18) 0.144(3) 0.0174(16) -0.0156(18) -0.0171(18)
N9 0.0500(17) 0.0638(18) 0.105(2) 0.0002(14) 0.0023(16) 0.0176(18)
C21 0.069(2) 0.054(2) 0.100(3) 0.0083(19) 0.004(2) -0.0077(19)
C22 0.137(4) 0.105(4) 0.096(3) -0.030(3) -0.026(3) -0.010(3)
C23 0.063(3) 0.111(4) 0.217(6) 0.022(3) 0.030(3) 0.054(4)

loop_
_atom_type_symbol
_atom_type_description
_atom_type_scat_dispersion_real
_atom_type_scat_dispersion_imag
_atom_type_scat_source
C C 0.0033 0.0016 'International Tables Vol C Tables 4.2.6.8 and 6.1.1.4'
H H 0.0000 0.0000 'International Tables Vol C Tables 4.2.6.8 and 6.1.1.4'
N N 0.0061 0.0033 'International Tables Vol C Tables 4.2.6.8 and 6.1.1.4'
O O 0.0106 0.0060 'International Tables Vol C Tables 4.2.6.8 and 6.1.1.4'
S S 0.1246 0.1234 'International Tables Vol C Tables 4.2.6.8 and 6.1.1.4'
Mn Mn 0.3368 0.7283 'International Tables Vol C Tables 4.2.6.8 and 6.1.1.4'

loop_
_geom_angle_atom_site_label_1
_geom_angle_atom_site_label_2
_geom_angle_atom_site_label_3
_geom_angle
N2 Mn1 N1 97.74(12)
N2 Mn1 O1 90.12(11)
N1 Mn1 O1 172.06(11)
N2 Mn1 N3 167.07(11)
N1 Mn1 N3 87.12(10)
O1 Mn1 N3 85.45(9)
N2 Mn1 N6 121.27(11)
N1 Mn1 N6 91.63(10)
O1 Mn1 N6 83.23(8)
N3 Mn1 N6 70.29(8)
N2 Mn1 N7 98.02(11)
N1 Mn1 N7 89.90(10)
O1 Mn1 N7 90.18(9)
N3 Mn1 N7 69.90(8)
N6 Mn1 N7 140.02(8)
Mn1 O1 H1A 128(2)
Mn1 O1 H1B 114(2)
H1A O1 H1B 115.9(18)
C1 N1 Mn1 151.3(3)
C2 N2 Mn1 161.0(3)
C9 N3 C8 116.3(2)
C9 N3 Mn1 122.24(17)
C8 N3 Mn1 121.44(17)
C8 N4 C15 115.0(2)
C9 N5 C15 114.6(2)
C3 N6 C7 116.7(2)
C3 N6 Mn1 126.5(2)
C7 N6 Mn1 116.71(16)
C14 N7 C10 116.9(2)
C14 N7 Mn1 125.8(2)
C10 N7 Mn1 117.29(16)
C20 N8 C16 117.5(2)
N1 C1 S1 179.2(3)
N2 C2 S2 179.3(3)
N6 C3 C4 123.1(3)
N6 C3 H3 118.4
C4 C3 H3 118.4
C5 C4 C3 119.3(3)
C5 C4 H4 120.4
C3 C4 H4 120.4
C4 C5 C6 118.9(3)
C4 C5 H5 120.6
C6 C5 H5 120.6
C7 C6 C5 118.7(3)
C7 C6 H6 120.7
C5 C6 H6 120.7
N6 C7 C6 123.3(3)
N6 C7 C8 115.7(2)
C6 C7 C8 121.0(3)
N4 C8 N3 124.3(2)
N4 C8 C7 120.0(2)
N3 C8 C7 115.6(2)
N5 C9 N3 124.5(2)
N5 C9 C10 119.8(2)
N3 C9 C10 115.7(2)
N7 C10 C11 123.3(2)
N7 C10 C9 114.8(2)
C11 C10 C9 121.9(2)
C10 C11 C12 118.7(3)
C10 C11 H11 120.7
C12 C11 H11 120.7
C13 C12 C11 119.0(3)
C13 C12 H12 120.5
C11 C12 H12 120.5
C12 C13 C14 118.9(3)
C12 C13 H13 120.5
C14 C13 H13 120.5
N7 C14 C13 123.2(3)
N7 C14 H14 118.4
C13 C14 H14 118.4
N4 C15 N5 125.3(2)
N4 C15 C16 116.8(2)
N5 C15 C16 117.9(2)
N8 C16 C17 122.6(3)
N8 C16 C15 116.6(2)
C17 C16 C15 120.8(3)
C16 C17 C18 118.4(3)
C16 C17 H17 120.8
C18 C17 H17 120.8
C19 C18 C17 119.2(3)
C19 C18 H18 120.4
C17 C18 H18 120.4
C18 C19 C20 118.8(3)
C18 C19 H19 120.6
C20 C19 H19 120.6
N8 C20 C19 123.4(3)
N8 C20 H20 118.3
C19 C20 H20 118.3
C21 N9 C22 119.3(3)
C21 N9 C23 121.0(4)
C22 N9 C23 119.5(4)
O2 C21 N9 125.9(4)
O2 C21 H21 117.0
N9 C21 H21 117.0
N9 C22 H22A 109.5
N9 C22 H22B 109.5
H22A C22 H22B 109.5
N9 C22 H22C 109.5
H22A C22 H22C 109.5
H22B C22 H22C 109.5
N9 C23 H23A 109.5
N9 C23 H23B 109.5
H23A C23 H23B 109.5
N9 C23 H23C 109.5
H23A C23 H23C 109.5
H23B C23 H23C 109.5

loop_
_geom_bond_atom_site_label_1
_geom_bond_atom_site_label_2
_geom_bond_distance
Mn1 N2 2.100(3)
Mn1 N1 2.164(3)
Mn1 O1 2.184(2)
Mn1 N3 2.233(2)
Mn1 N6 2.358(2)
Mn1 N7 2.364(2)
S1 C1 1.600(4)
S2 C2 1.608(4)
O1 H1A 0.851(10)
O1 H1B 0.853(10)
N1 C1 1.161(4)
N2 C2 1.152(4)
N3 C9 1.331(3)
N3 C8 1.337(3)
N4 C8 1.324(3)
N4 C15 1.340(3)
N5 C9 1.328(3)
N5 C15 1.344(3)
N6 C3 1.341(4)
N6 C7 1.346(3)
N7 C14 1.329(3)
N7 C10 1.352(3)
N8 C20 1.329(3)
N8 C16 1.339(3)
C3 C4 1.376(4)
C3 H3 0.9300
C4 C5 1.361(5)
C4 H4 0.9300
C5 C6 1.384(4)
C5 H5 0.9300
C6 C7 1.370(4)
C6 H6 0.9300
C7 C8 1.481(4)
C9 C10 1.491(3)
C10 C11 1.369(4)
C11 C12 1.379(4)
C11 H11 0.9300
C12 C13 1.368(4)
C12 H12 0.9300
C13 C14 1.384(4)
C13 H13 0.9300
C14 H14 0.9300
C15 C16 1.485(4)
C16 C17 1.381(4)
C17 C18 1.382(4)
C17 H17 0.9300
C18 C19 1.360(4)
C18 H18 0.9300
C19 C20 1.374(4)
C19 H19 0.9300
C20 H20 0.9300
O2 C21 1.220(4)
N9 C21 1.306(4)
N9 C22 1.428(5)
N9 C23 1.444(5)
C21 H21 0.9300
C22 H22A 0.9600
C22 H22B 0.9600
C22 H22C 0.9600
C23 H23A 0.9600
C23 H23B 0.9600
C23 H23C 0.9600

loop_
_geom_hbond_atom_site_label_D
_geom_hbond_atom_site_label_H
_geom_hbond_atom_site_label_A
_geom_hbond_site_symmetry_A
_geom_hbond_distance_DH
_geom_hbond_distance_HA
_geom_hbond_distance_DA
_geom_hbond_angle_DHA
O1 H1A O2 1_556 0.85(2) 1.86(2) 2.699(6) 168.8
O1 H1B N8 3_667 0.85(2) 1.93(3) 2.750(6) 161.5

loop_
_geom_torsion_atom_site_label_1
_geom_torsion_atom_site_label_2
_geom_torsion_atom_site_label_3
_geom_torsion_atom_site_label_4
_geom_torsion
N2 Mn1 N1 C1 -150.2(5)
O1 Mn1 N1 C1 38.4(11)
N3 Mn1 N1 C1 17.7(5)
N6 Mn1 N1 C1 87.9(6)
N7 Mn1 N1 C1 -52.1(6)
N1 Mn1 N2 C2 102.6(9)
O1 Mn1 N2 C2 -78.6(9)
N3 Mn1 N2 C2 -8.8(13)
N6 Mn1 N2 C2 -160.7(9)
N7 Mn1 N2 C2 11.6(9)
N2 Mn1 N3 C9 24.7(6)
N1 Mn1 N3 C9 -87.8(2)
O1 Mn1 N3 C9 95.0(2)
N6 Mn1 N3 C9 179.4(2)
N7 Mn1 N3 C9 3.14(19)
N2 Mn1 N3 C8 -158.2(4)
N1 Mn1 N3 C8 89.2(2)
O1 Mn1 N3 C8 -87.9(2)
N6 Mn1 N3 C8 -3.52(19)
N7 Mn1 N3 C8 -179.8(2)
N2 Mn1 N6 C3 -2.5(3)
N1 Mn1 N6 C3 97.6(3)
O1 Mn1 N6 C3 -88.5(2)
N3 Mn1 N6 C3 -176.1(3)
N7 Mn1 N6 C3 -170.6(2)
N2 Mn1 N6 C7 174.22(19)
N1 Mn1 N6 C7 -85.7(2)
O1 Mn1 N6 C7 88.2(2)
N3 Mn1 N6 C7 0.65(18)
N7 Mn1 N6 C7 6.1(3)
N2 Mn1 N7 C14 3.5(2)
N1 Mn1 N7 C14 -94.3(2)
O1 Mn1 N7 C14 93.6(2)
N3 Mn1 N7 C14 178.7(2)
N6 Mn1 N7 C14 173.2(2)
N2 Mn1 N7 C10 -177.7(2)
N1 Mn1 N7 C10 84.5(2)
O1 Mn1 N7 C10 -87.60(19)
N3 Mn1 N7 C10 -2.51(18)
N6 Mn1 N7 C10 -8.0(2)
Mn1 N1 C1 S1 -14E1(2)
Mn1 N2 C2 S2 1E1(3)
C7 N6 C3 C4 -0.8(4)
Mn1 N6 C3 C4 176.0(2)
N6 C3 C4 C5 0.0(5)
C3 C4 C5 C6 0.6(5)
C4 C5 C6 C7 -0.4(5)
C3 N6 C7 C6 0.9(4)
Mn1 N6 C7 C6 -176.1(2)
C3 N6 C7 C8 178.9(2)
Mn1 N6 C7 C8 1.9(3)
C5 C6 C7 N6 -0.4(5)
C5 C6 C7 C8 -178.2(3)
C15 N4 C8 N3 -0.7(4)
C15 N4 C8 C7 177.7(2)
C9 N3 C8 N4 1.4(4)
Mn1 N3 C8 N4 -175.81(19)
C9 N3 C8 C7 -177.1(2)
Mn1 N3 C8 C7 5.7(3)
N6 C7 C8 N4 176.7(2)
C6 C7 C8 N4 -5.3(4)
N6 C7 C8 N3 -4.8(3)
C6 C7 C8 N3 173.2(3)
C15 N5 C9 N3 -1.3(4)
C15 N5 C9 C10 178.9(2)
C8 N3 C9 N5 -0.3(4)
Mn1 N3 C9 N5 176.89(18)
C8 N3 C9 C10 179.5(2)
Mn1 N3 C9 C10 -3.3(3)
C14 N7 C10 C11 0.3(4)
Mn1 N7 C10 C11 -178.6(2)
C14 N7 C10 C9 -179.3(2)
Mn1 N7 C10 C9 1.8(3)
N5 C9 C10 N7 -179.4(2)
N3 C9 C10 N7 0.8(3)
N5 C9 C10 C11 1.0(4)
N3 C9 C10 C11 -178.8(2)
N7 C10 C11 C12 -1.2(4)
C9 C10 C11 C12 178.3(3)
C10 C11 C12 C13 1.3(4)
C11 C12 C13 C14 -0.5(5)
C10 N7 C14 C13 0.6(4)
Mn1 N7 C14 C13 179.4(2)
C12 C13 C14 N7 -0.5(5)
C8 N4 C15 N5 -1.1(4)
C8 N4 C15 C16 179.1(2)
C9 N5 C15 N4 2.1(4)
C9 N5 C15 C16 -178.2(2)
C20 N8 C16 C17 0.8(4)
C20 N8 C16 C15 -179.4(2)
N4 C15 C16 N8 165.2(2)
N5 C15 C16 N8 -14.6(3)
N4 C15 C16 C17 -15.0(4)
N5 C15 C16 C17 165.3(3)
N8 C16 C17 C18 -0.2(5)
C15 C16 C17 C18 180.0(3)
C16 C17 C18 C19 0.0(5)
C17 C18 C19 C20 -0.4(5)
C16 N8 C20 C19 -1.2(4)
C18 C19 C20 N8 1.0(5)
C22 N9 C21 O2 3.2(6)
C23 N9 C21 O2 -179.6(4)
